data_7016965
loop_
_publ_author_name
'Sun, Ya-Guang'
'Jiang, Bing'
'Cui, Tian-Fang'
'Xiong, Gang'
'Smet, Philippe F.'
'Ding, Fu'
'Gao, En-Jun'
'Lv, Tian-Yi'
'Van den Eeckhout, Koen'
'Poelman, Dirk'
'Verpoort, Francis'

_publ_section_title
;
 Solvothermal synthesis, crystal structure, and properties of
 lanthanide-organic frameworks based on thiophene-2,5-dicarboxylic acid.
;
_journal_issue 43
_journal_name_full 'Dalton transactions (Cambridge, England : 2003)'
_journal_page_first 11581
_journal_page_last 11590
_journal_paper_doi 10.1039/c1dt10156k
_journal_volume 40
_journal_year 2011
_chemical_formula_sum 'C7 H4 O8 S Sm'
_chemical_formula_weight 398.51
_chemical_name_systematic
;
?
;
_space_group_IT_number 14
_symmetry_cell_setting monoclinic
_symmetry_space_group_name_Hall '-P 2ybc'
_symmetry_space_group_name_H-M 'P 1 21/c 1'
_atom_sites_solution_hydrogens geom
_atom_sites_solution_primary direct
_atom_sites_solution_secondary difmap
_audit_creation_method SHELXL-97
_cell_angle_alpha 90.00
_cell_angle_beta 102.709(6)
_cell_angle_gamma 90.00
_cell_formula_units_Z 4
_cell_length_a 9.946(4)
_cell_length_b 14.420(5)
_cell_length_c 7.675(3)
_cell_measurement_reflns_used 2551
_cell_measurement_temperature 293(2)
_cell_measurement_theta_max 27.90
_cell_measurement_theta_min 2.10
_cell_volume 1073.8(7)
_computing_cell_refinement 'Bruker XSCANS'
_computing_data_collection 'Bruker XSCANS'
_computing_data_reduction 'Bruker XSCANS'
_computing_molecular_graphics 'Bruker XSCANS'
_computing_publication_material 'Bruker XSCANS'
_computing_structure_refinement 'SHELXL-97 (Sheldrick, 1997)'
_computing_structure_solution 'SHELXS-97 (Sheldrick, 1990)'
_diffrn_ambient_temperature 293(2)
_diffrn_detector_area_resol_mean 0
_diffrn_measured_fraction_theta_full 0.997
_diffrn_measured_fraction_theta_max 0.997
_diffrn_measurement_method 0
_diffrn_radiation_monochromator graphite
_diffrn_radiation_source 'fine-focus sealed tube'
_diffrn_radiation_type MoK\a
_diffrn_radiation_wavelength 0.71073
_diffrn_reflns_av_R_equivalents 0.0296
_diffrn_reflns_av_sigmaI/netI 0.0360
_diffrn_reflns_limit_h_max 13
_diffrn_reflns_limit_h_min -12
_diffrn_reflns_limit_k_max 18
_diffrn_reflns_limit_k_min -18
_diffrn_reflns_limit_l_max 10
_diffrn_reflns_limit_l_min -9
_diffrn_reflns_number 9686
_diffrn_reflns_theta_full 27.90
_diffrn_reflns_theta_max 27.90
_diffrn_reflns_theta_min 2.10
_diffrn_standards_decay_% 0
_diffrn_standards_interval_count 0
_diffrn_standards_interval_time 0
_diffrn_standards_number 0
_exptl_absorpt_coefficient_mu 5.690
_exptl_absorpt_correction_T_max 0.3957
_exptl_absorpt_correction_T_min 0.3957
_exptl_absorpt_correction_type multi-scan
_exptl_absorpt_process_details sadabs
_exptl_crystal_colour 0
_exptl_crystal_density_diffrn 2.465
_exptl_crystal_density_meas 0
_exptl_crystal_density_method 'not measured'
_exptl_crystal_description 0
_exptl_crystal_F_000 752
_exptl_crystal_size_max 0.20
_exptl_crystal_size_mid 0.20
_exptl_crystal_size_min 0.20
_refine_diff_density_max 1.315
_refine_diff_density_min -1.227
_refine_diff_density_rms 0.186
_refine_ls_extinction_method none
_refine_ls_goodness_of_fit_ref 1.093
_refine_ls_hydrogen_treatment constr
_refine_ls_matrix_type full
_refine_ls_number_parameters 154
_refine_ls_number_reflns 2551
_refine_ls_number_restraints 90
_refine_ls_restrained_S_all 1.150
_refine_ls_R_factor_all 0.0266
_refine_ls_R_factor_gt 0.0237
_refine_ls_shift/su_max 0.000
_refine_ls_shift/su_mean 0.000
_refine_ls_structure_factor_coef Fsqd
_refine_ls_weighting_details 'calc w=1/[\s^2^(Fo^2^)+(0.0400P)^2^+0.3014P] where P=(Fo^2^+2Fc^2^)/3'
_refine_ls_weighting_scheme calc
_refine_ls_wR_factor_gt 0.0701
_refine_ls_wR_factor_ref 0.0708
_reflns_number_gt 2172
_reflns_number_total 2551
_reflns_threshold_expression >2sigma(I)
_cod_data_source_file c1dt10156k.txt
_cod_data_source_block 3
_cod_depositor_comments
;
The following automatic conversions were performed:

'_symmetry_cell_setting' value 'Monoclinic' changed to 'monoclinic'
according to /home/saulius/struct/CIF-dictionaries/cif_core.dic
dictionary named 'cif_core.dic' version 2.4.1 from
2010-06-29.

'_refine_ls_hydrogen_treatment' value 'CONSTR' changed
to 'constr' according to
/home/saulius/struct/CIF-dictionaries/cif_core.dic dictionary named
'cif_core.dic' version 2.4.1 from 2010-06-29.

Automatic conversion script
Id: cif_fix_values 1715 2011-07-08 13:25:40Z adriana 
;
_cod_original_sg_symbol_H-M P21/c
_cod_database_code 7016965

loop_
_symmetry_equiv_pos_as_xyz
'x, y, z'
'-x, y+1/2, -z+1/2'
'-x, -y, -z'
'x, -y-1/2, z-1/2'

loop_
_atom_site_label
_atom_site_type_symbol
_atom_site_fract_x
_atom_site_fract_y
_atom_site_fract_z
_atom_site_U_iso_or_equiv
_atom_site_adp_type
_atom_site_occupancy
_atom_site_symmetry_multiplicity
_atom_site_calc_flag
_atom_site_refinement_flags
C1 C 0.2225(4) 0.1069(2) 0.1741(5) 0.0088(7) Uani 1 1 d .
C2 C 0.3353(3) 0.1681(2) 0.2657(5) 0.0077(7) Uani 1 1 d .
C3 C 0.3427(4) 0.2625(2) 0.2530(5) 0.0121(8) Uani 1 1 d .
H3 H 0.2724 0.2991 0.1874 0.015 Uiso 1 1 calc R
C4 C 0.4683(4) 0.2979(2) 0.3503(5) 0.0110(7) Uani 1 1 d .
H4 H 0.4910 0.3606 0.3545 0.013 Uiso 1 1 calc R
C5 C 0.5538(3) 0.2306(2) 0.4383(5) 0.0086(7) Uani 1 1 d .
C6 C 0.6919(3) 0.2405(2) 0.5577(5) 0.0070(7) Uani 1 1 d .
N1 N 0.1036(4) 0.0298(2) -0.2789(5) 0.0205(8) Uani 1 1 d .
O1 O 0.1210(2) 0.14597(18) 0.0733(4) 0.0123(6) Uani 1 1 d .
O2 O 0.2364(3) 0.02045(15) 0.2007(4) 0.0112(5) Uani 1 1 d .
O3 O 0.7528(2) 0.31878(16) 0.5612(3) 0.0080(5) Uani 1 1 d .
O4 O 0.7413(2) 0.17170(16) 0.6473(3) 0.0092(5) Uani 1 1 d .
O6 O 0.0657(2) -0.01557(16) -0.1553(3) 0.0089(5) Uani 1 1 d .
O5 O 0.0354(3) 0.10070(15) -0.3433(4) 0.0103(5) Uani 1 1 d .
O7 O 0.2287(4) -0.0011(3) -0.3445(6) 0.0491(11) Uani 1 1 d .
O8 O -0.0493(3) 0.27579(16) -0.1266(4) 0.0110(5) Uani 1 1 d .
H8A H -0.0102 0.3089 -0.0379 0.017 Uiso 1 1 d R
H8B H -0.1053 0.3037 -0.2095 0.017 Uiso 1 1 d R
S1 S 0.48090(9) 0.12207(6) 0.40154(13) 0.00852(19) Uani 1 1 d .
Sm1 Sm -0.098171(17) 0.112041(11) -0.10537(2) 0.00512(8) Uani 1 1 d .

loop_
_atom_site_aniso_label
_atom_site_aniso_U_11
_atom_site_aniso_U_22
_atom_site_aniso_U_33
_atom_site_aniso_U_23
_atom_site_aniso_U_13
_atom_site_aniso_U_12
C1 0.0077(17) 0.0078(17) 0.010(2) -0.0004(14) 0.0007(14) -0.0007(12)
C2 0.0076(16) 0.0088(16) 0.0063(18) 0.0021(14) 0.0006(13) 0.0011(13)
C3 0.0110(18) 0.0078(16) 0.015(2) 0.0019(15) -0.0018(15) 0.0008(14)
C4 0.0100(17) 0.0067(16) 0.015(2) 0.0013(14) 0.0002(14) -0.0032(13)
C5 0.0078(16) 0.0097(16) 0.0084(19) -0.0003(14) 0.0021(13) -0.0022(13)
C6 0.0081(16) 0.0083(16) 0.0055(18) -0.0018(14) 0.0037(13) 0.0012(13)
N1 0.0214(19) 0.0213(18) 0.018(2) -0.0045(15) 0.0032(15) -0.0047(15)
O1 0.0096(13) 0.0097(12) 0.0148(15) 0.0006(11) -0.0038(11) -0.0017(10)
O2 0.0098(12) 0.0063(11) 0.0146(15) 0.0020(10) -0.0038(10) -0.0005(10)
O3 0.0069(12) 0.0072(11) 0.0092(13) -0.0008(10) 0.0005(9) -0.0030(9)
O4 0.0089(12) 0.0062(11) 0.0107(14) 0.0014(10) -0.0018(10) -0.0002(10)
O6 0.0127(13) 0.0090(12) 0.0062(14) 0.0030(10) 0.0046(10) 0.0019(10)
O5 0.0135(13) 0.0063(12) 0.0113(15) 0.0040(10) 0.0028(11) 0.0052(9)
O7 0.041(2) 0.051(2) 0.061(3) -0.003(2) 0.023(2) 0.0049(18)
O8 0.0144(13) 0.0066(12) 0.0093(14) 0.0007(10) -0.0035(10) 0.0000(10)
S1 0.0064(4) 0.0062(4) 0.0111(5) 0.0011(3) -0.0022(3) -0.0004(3)
Sm1 0.00479(11) 0.00416(11) 0.00582(12) 0.00025(6) -0.00009(7) 0.00038(6)

loop_
_atom_type_symbol
_atom_type_description
_atom_type_scat_dispersion_real
_atom_type_scat_dispersion_imag
_atom_type_scat_source
C C 0.0033 0.0016 'International Tables Vol C Tables 4.2.6.8 and 6.1.1.4'
H H 0.0000 0.0000 'International Tables Vol C Tables 4.2.6.8 and 6.1.1.4'
O O 0.0106 0.0060 'International Tables Vol C Tables 4.2.6.8 and 6.1.1.4'
S S 0.1246 0.1234 'International Tables Vol C Tables 4.2.6.8 and 6.1.1.4'
Sm Sm -0.1638 3.4418 'International Tables Vol C Tables 4.2.6.8 and 6.1.1.4'

loop_
_geom_angle_atom_site_label_1
_geom_angle_atom_site_label_2
_geom_angle_atom_site_label_3
_geom_angle
_geom_angle_site_symmetry_1
_geom_angle_site_symmetry_3
O1 C1 O2 125.7(3) . .
O1 C1 C2 116.5(3) . .
O2 C1 C2 117.8(3) . .
C3 C2 C1 127.4(3) . .
C3 C2 S1 112.1(3) . .
C1 C2 S1 120.5(2) . .
C2 C3 C4 112.3(3) . .
C2 C3 H3 123.9 . .
C4 C3 H3 123.9 . .
C5 C4 C3 112.9(3) . .
C5 C4 H4 123.5 . .
C3 C4 H4 123.5 . .
C4 C5 C6 129.0(3) . .
C4 C5 S1 111.8(3) . .
C6 C5 S1 119.3(3) . .
O4 C6 O3 124.3(3) . .
O4 C6 C5 117.7(3) . .
O3 C6 C5 118.0(3) . .
O5 N1 O6 119.0(3) . .
O5 N1 O7 121.3(3) . .
O6 N1 O7 119.7(3) . .
C1 O1 Sm1 141.0(2) . .
C1 O2 Sm1 135.0(2) . 3
C6 O3 Sm1 135.0(2) . 4_666
C6 O4 Sm1 148.3(2) . 1_656
N1 O6 Sm1 155.5(2) . 3
N1 O6 Sm1 92.55(19) . .
Sm1 O6 Sm1 105.47(9) 3 .
N1 O5 Sm1 95.3(2) . .
Sm1 O8 H8A 123.7 . .
Sm1 O8 H8B 113.8 . .
H8A O8 H8B 116.2 . .
C2 S1 C5 90.93(17) . .
O1 Sm1 O4 140.21(9) . 1_454
O1 Sm1 O2 138.18(8) . 3
O4 Sm1 O2 78.56(8) 1_454 3
O1 Sm1 O3 101.90(9) . 4_465
O4 Sm1 O3 83.57(9) 1_454 4_465
O2 Sm1 O3 96.66(9) 3 4_465
O1 Sm1 O6 72.41(9) . 3
O4 Sm1 O6 145.67(8) 1_454 3
O2 Sm1 O6 75.70(9) 3 3
O3 Sm1 O6 77.32(8) 4_465 3
O1 Sm1 O8 70.33(9) . .
O4 Sm1 O8 72.58(8) 1_454 .
O2 Sm1 O8 151.01(8) 3 .
O3 Sm1 O8 77.62(8) 4_465 .
O6 Sm1 O8 128.96(9) 3 .
O1 Sm1 O5 82.31(10) . .
O4 Sm1 O5 79.00(9) 1_454 .
O2 Sm1 O5 95.01(9) 3 .
O3 Sm1 O5 156.64(8) 4_465 .
O6 Sm1 O5 125.33(8) 3 .
O8 Sm1 O5 82.38(8) . .
O1 Sm1 O6 72.33(9) . .
O4 Sm1 O6 119.05(9) 1_454 .
O2 Sm1 O6 73.63(8) 3 .
O3 Sm1 O6 151.69(8) 4_465 .
O6 Sm1 O6 74.53(9) 3 .
O8 Sm1 O6 123.38(8) . .
O5 Sm1 O6 51.57(8) . .
O1 Sm1 Sm1 67.63(6) . 3
O4 Sm1 Sm1 144.84(6) 1_454 3
O2 Sm1 Sm1 70.56(6) 3 3
O3 Sm1 Sm1 115.79(6) 4_465 3
O6 Sm1 Sm1 38.52(6) 3 3
O8 Sm1 Sm1 137.65(6) . 3
O5 Sm1 Sm1 87.19(6) . 3
O6 Sm1 Sm1 36.00(6) . 3

loop_
_geom_bond_atom_site_label_1
_geom_bond_atom_site_label_2
_geom_bond_distance
_geom_bond_site_symmetry_2
C1 O1 1.261(4) .
C1 O2 1.266(4) .
C1 C2 1.478(5) .
C2 C3 1.368(5) .
C2 S1 1.721(4) .
C3 C4 1.403(5) .
C3 H3 0.9300 .
C4 C5 1.367(5) .
C4 H4 0.9300 .
C5 C6 1.481(5) .
C5 S1 1.722(3) .
C6 O4 1.245(4) .
C6 O3 1.278(4) .
N1 O5 1.265(4) .
N1 O6 1.276(4) .
N1 O7 1.509(5) .
O1 Sm1 2.357(2) .
O2 Sm1 2.373(2) 3
O3 Sm1 2.379(2) 4_666
O4 Sm1 2.358(3) 1_656
O6 Sm1 2.400(3) 3
O6 Sm1 2.543(2) .
O5 Sm1 2.489(3) .
O8 Sm1 2.424(2) .
O8 H8A 0.8517 .
O8 H8B 0.8494 .
Sm1 O4 2.358(3) 1_454
Sm1 O2 2.373(2) 3
Sm1 O3 2.379(2) 4_465
Sm1 O6 2.400(3) 3
Sm1 Sm1 3.9346(10) 3

loop_
_geom_torsion_atom_site_label_1
_geom_torsion_atom_site_label_2
_geom_torsion_atom_site_label_3
_geom_torsion_atom_site_label_4
_geom_torsion
_geom_torsion_site_symmetry_1
_geom_torsion_site_symmetry_4
O1 C1 C2 C3 -0.4(6) . .
O2 C1 C2 C3 178.6(4) . .
O1 C1 C2 S1 -178.2(3) . .
O2 C1 C2 S1 0.7(5) . .
C1 C2 C3 C4 -176.5(4) . .
S1 C2 C3 C4 1.5(4) . .
C2 C3 C4 C5 -1.1(5) . .
C3 C4 C5 C6 -178.1(4) . .
C3 C4 C5 S1 0.3(4) . .
C4 C5 C6 O4 168.0(4) . .
S1 C5 C6 O4 -10.2(5) . .
C4 C5 C6 O3 -12.4(6) . .
S1 C5 C6 O3 169.3(3) . .
O2 C1 O1 Sm1 5.3(7) . .
C2 C1 O1 Sm1 -175.8(3) . .
O1 C1 O2 Sm1 -2.9(6) . 3
C2 C1 O2 Sm1 178.2(2) . 3
O4 C6 O3 Sm1 91.5(4) . 4_666
C5 C6 O3 Sm1 -88.1(4) . 4_666
O3 C6 O4 Sm1 19.8(7) . 1_656
C5 C6 O4 Sm1 -160.7(3) . 1_656
O5 N1 O6 Sm1 -150.3(4) . 3
O7 N1 O6 Sm1 29.2(7) . 3
O5 N1 O6 Sm1 -12.5(3) . .
O7 N1 O6 Sm1 167.1(3) . .
O6 N1 O5 Sm1 12.8(3) . .
O7 N1 O5 Sm1 -166.8(3) . .
C3 C2 S1 C5 -1.1(3) . .
C1 C2 S1 C5 177.1(3) . .
C4 C5 S1 C2 0.4(3) . .
C6 C5 S1 C2 179.0(3) . .
C1 O1 Sm1 O4 -156.1(4) . 1_454
C1 O1 Sm1 O2 -4.8(5) . 3
C1 O1 Sm1 O3 109.6(4) . 4_465
C1 O1 Sm1 O6 37.2(4) . 3
C1 O1 Sm1 O8 -178.3(4) . .
C1 O1 Sm1 O5 -93.7(4) . .
C1 O1 Sm1 O6 -41.7(4) . .
C1 O1 Sm1 Sm1 -3.6(4) . 3
N1 O5 Sm1 O1 66.4(2) . .
N1 O5 Sm1 O4 -148.9(2) . 1_454
N1 O5 Sm1 O2 -71.6(2) . 3
N1 O5 Sm1 O3 168.6(2) . 4_465
N1 O5 Sm1 O6 4.4(2) . 3
N1 O5 Sm1 O8 137.5(2) . .
N1 O5 Sm1 O6 -7.11(19) . .
N1 O5 Sm1 Sm1 -1.4(2) . 3
N1 O6 Sm1 O1 -87.2(2) . .
Sm1 O6 Sm1 O1 76.06(10) 3 .
N1 O6 Sm1 O4 51.0(2) . 1_454
Sm1 O6 Sm1 O4 -145.73(9) 3 1_454
N1 O6 Sm1 O2 117.5(2) . 3
Sm1 O6 Sm1 O2 -79.29(10) 3 3
N1 O6 Sm1 O3 -169.4(2) . 4_465
Sm1 O6 Sm1 O3 -6.2(2) 3 4_465
N1 O6 Sm1 O6 -163.2(2) . 3
Sm1 O6 Sm1 O6 0.0 3 3
N1 O6 Sm1 O8 -36.4(2) . .
Sm1 O6 Sm1 O8 126.79(10) 3 .
N1 O6 Sm1 O5 7.03(19) . .
Sm1 O6 Sm1 O5 170.27(14) 3 .
N1 O6 Sm1 Sm1 -163.2(2) . 3
